data_2226007
loop_
_publ_author_name
'Aziza, A. Ahmida'
'Fl\"orke, Ulrich'
'Egold, Hans'
'Henkel, Gerald'

_publ_section_title
;
 Bis{1-[2-(diphenylphosphino)ethyl]-3-ethylimidazol-2-ylidene}palladium(II)
 bis(hexafluoridophosphate) acetonitrile 2.85-solvate
;
_journal_coeditor_code WM2316
_journal_issue 5
_journal_name_full 'Acta Crystallographica Section E'
_journal_page_first m522
_journal_paper_doi 10.1107/S160053681001319X
_journal_volume 66
_journal_year 2010
_chemical_formula_iupac '[Pd (C19 H21 N2 P)2] (P F6)2 , 2.85C2 H3 N'
_chemical_formula_moiety 'C38 H42 N4 P2 Pd 2+ , 2P F6 - , 2.86C H3 C N'
_chemical_formula_sum 'C43.72 H50.58 F12 N6.86 P4 Pd'
_chemical_formula_weight 1130.45
_chemical_name_systematic
;
Bis{1-[2-(diphenylphosphino)ethyl]-3-ethyl-imidazol-2-ylidene}palladium(II)
bis(hexafluoridophosphate) acetonitrile 2.85-solvate
;
_space_group_IT_number 2
_symmetry_cell_setting triclinic
_symmetry_space_group_name_Hall '-P 1'
_symmetry_space_group_name_H-M 'P -1'
_atom_sites_solution_hydrogens difmap
_atom_sites_solution_primary direct
_atom_sites_solution_secondary difmap
_audit_creation_method SHELXL97
_cell_angle_alpha 77.490(4)
_cell_angle_beta 83.580(5)
_cell_angle_gamma 85.301(4)
_cell_formula_units_Z 2
_cell_length_a 11.114(2)
_cell_length_b 11.343(2)
_cell_length_c 20.243(4)
_cell_measurement_reflns_used 1002
_cell_measurement_temperature 120(2)
_cell_measurement_theta_max 28.11
_cell_measurement_theta_min 2.30
_cell_volume 2471.4(8)
_computing_cell_refinement 'SAINT (Bruker, 2002)'
_computing_data_collection 'SMART (Bruker, 2002)'
_computing_data_reduction 'SAINT (Bruker, 2002)'
_computing_molecular_graphics 'SHELXTL (Sheldrick, 2008)'
_computing_publication_material 'SHELXTL (Sheldrick, 2008)'
_computing_structure_refinement 'SHELXL97 (Sheldrick, 2008)'
_computing_structure_solution 'SHELXS97 (Sheldrick, 2008)'
_diffrn_ambient_temperature 120(2)
_diffrn_measured_fraction_theta_full 0.990
_diffrn_measured_fraction_theta_max 0.990
_diffrn_measurement_device_type 'Bruker SMART APEX'
_diffrn_measurement_method '\f and \w scans'
_diffrn_radiation_monochromator graphite
_diffrn_radiation_source 'sealed tube'
_diffrn_radiation_type MoK\a
_diffrn_radiation_wavelength 0.71073
_diffrn_reflns_av_R_equivalents 0.0319
_diffrn_reflns_av_sigmaI/netI 0.0545
_diffrn_reflns_limit_h_max 14
_diffrn_reflns_limit_h_min -14
_diffrn_reflns_limit_k_max 14
_diffrn_reflns_limit_k_min -14
_diffrn_reflns_limit_l_max 25
_diffrn_reflns_limit_l_min -24
_diffrn_reflns_number 20500
_diffrn_reflns_theta_full 27.10
_diffrn_reflns_theta_max 27.10
_diffrn_reflns_theta_min 1.84
_diffrn_standards_decay_% 0
_exptl_absorpt_coefficient_mu 0.590
_exptl_absorpt_correction_T_max 0.8911
_exptl_absorpt_correction_T_min 0.7896
_exptl_absorpt_correction_type multi-scan
_exptl_absorpt_process_details '(SADABS; Bruker, 2002)'
_exptl_crystal_colour pale-yellow
_exptl_crystal_density_diffrn 1.519
_exptl_crystal_density_method 'not measured'
_exptl_crystal_description prism
_exptl_crystal_F_000 1150
_exptl_crystal_size_max 0.42
_exptl_crystal_size_mid 0.20
_exptl_crystal_size_min 0.20
_refine_diff_density_max 0.904
_refine_diff_density_min -0.557
_refine_ls_extinction_method none
_refine_ls_goodness_of_fit_ref 1.053
_refine_ls_hydrogen_treatment constr
_refine_ls_matrix_type full
_refine_ls_number_parameters 584
_refine_ls_number_reflns 10802
_refine_ls_number_restraints 0
_refine_ls_restrained_S_all 1.053
_refine_ls_R_factor_all 0.0577
_refine_ls_R_factor_gt 0.0466
_refine_ls_shift/su_max 0.000
_refine_ls_shift/su_mean 0.000
_refine_ls_structure_factor_coef Fsqd
_refine_ls_weighting_details 'calc w = 1/[\s^2^(Fo^2^)+(0.0605P)^2^+3.0770P] where P=(Fo^2^+2Fc^2^)/3'
_refine_ls_weighting_scheme calc
_refine_ls_wR_factor_gt 0.1225
_refine_ls_wR_factor_ref 0.1292
_reflns_number_gt 9025
_reflns_number_total 10802
_reflns_threshold_expression I>2\s(I)
_cod_data_source_file wm2316.cif
_cod_data_source_block I
_cod_database_code 2226007
_cod_database_fobs_code 2226007

loop_
_symmetry_equiv_pos_as_xyz
'x, y, z'
'-x, -y, -z'

loop_
_atom_site_type_symbol
_atom_site_label
_atom_site_fract_x
_atom_site_fract_y
_atom_site_fract_z
_atom_site_U_iso_or_equiv
_atom_site_adp_type
_atom_site_calc_flag
_atom_site_refinement_flags
_atom_site_occupancy
_atom_site_disorder_assembly
_atom_site_disorder_group
Pd Pd1 0.14297(2) 0.58147(2) 0.214403(12) 0.01778(8) Uani d . 1 . .
P P1 0.10291(8) 0.69609(8) 0.29654(4) 0.02250(19) Uani d . 1 . .
P P2 0.14709(8) 0.50588(8) 0.11694(4) 0.02037(18) Uani d . 1 . .
N N1 -0.0082(3) 0.3656(3) 0.29190(14) 0.0242(6) Uani d . 1 . .
N N2 -0.1052(3) 0.5386(3) 0.28212(14) 0.0233(6) Uani d . 1 . .
N N3 0.3767(3) 0.7229(2) 0.16884(14) 0.0216(6) Uani d . 1 . .
N N4 0.2425(2) 0.7651(2) 0.09788(14) 0.0215(6) Uani d . 1 . .
C C1 0.0041(3) 0.4847(3) 0.26744(16) 0.0220(7) Uani d . 1 . .
C C2 0.0877(4) 0.2695(3) 0.28886(19) 0.0318(8) Uani d . 1 . .
H H2A 0.1630 0.3058 0.2653 0.038 Uiso calc R 1 . .
H H2B 0.0633 0.2136 0.2621 0.038 Uiso calc R 1 . .
C C3 0.1126(4) 0.1990(4) 0.3589(2) 0.0424(10) Uani d . 1 . .
H H3A 0.1764 0.1354 0.3547 0.064 Uiso calc R 1 . .
H H3B 0.0384 0.1622 0.3822 0.064 Uiso calc R 1 . .
H H3C 0.1390 0.2537 0.3851 0.064 Uiso calc R 1 . .
C C4 -0.1260(3) 0.3454(3) 0.32047(17) 0.0280(8) Uani d . 1 . .
H H4A -0.1578 0.2692 0.3406 0.034 Uiso calc R 1 . .
C C5 -0.1863(3) 0.4538(3) 0.31420(17) 0.0256(7) Uani d . 1 . .
H H5A -0.2691 0.4692 0.3290 0.031 Uiso calc R 1 . .
C C6 -0.1331(3) 0.6692(3) 0.26246(18) 0.0267(7) Uani d . 1 . .
H H6A -0.2208 0.6868 0.2738 0.032 Uiso calc R 1 . .
H H6B -0.1152 0.6955 0.2126 0.032 Uiso calc R 1 . .
C C7 -0.0607(3) 0.7417(3) 0.2980(2) 0.0299(8) Uani d . 1 . .
H H7A -0.0954 0.7329 0.3459 0.036 Uiso calc R 1 . .
H H7B -0.0703 0.8284 0.2759 0.036 Uiso calc R 1 . .
C C11 0.1811(3) 0.8350(3) 0.2794(2) 0.0301(8) Uani d . 1 . .
C C12 0.2725(4) 0.8492(4) 0.3179(2) 0.0412(10) Uani d . 1 . .
H H12A 0.2886 0.7895 0.3572 0.049 Uiso calc R 1 . .
C C13 0.3400(5) 0.9504(5) 0.2990(3) 0.0581(14) Uani d . 1 . .
H H13A 0.4010 0.9612 0.3261 0.070 Uiso calc R 1 . .
C C14 0.3197(5) 1.0347(4) 0.2416(3) 0.0620(16) Uani d . 1 . .
H H14A 0.3678 1.1030 0.2285 0.074 Uiso calc R 1 . .
C C15 0.2303(4) 1.0217(4) 0.2027(3) 0.0551(14) Uani d . 1 . .
H H15A 0.2168 1.0810 0.1628 0.066 Uiso calc R 1 . .
C C16 0.1588(4) 0.9219(3) 0.2213(2) 0.0396(10) Uani d . 1 . .
H H16A 0.0960 0.9135 0.1948 0.047 Uiso calc R 1 . .
C C21 0.1273(3) 0.6228(3) 0.38290(17) 0.0273(7) Uani d . 1 . .
C C22 0.0872(4) 0.6806(4) 0.4361(2) 0.0399(10) Uani d . 1 . .
H H22A 0.0465 0.7585 0.4270 0.048 Uiso calc R 1 . .
C C23 0.1068(5) 0.6240(6) 0.5024(2) 0.0529(13) Uani d . 1 . .
H H23A 0.0802 0.6635 0.5387 0.063 Uiso calc R 1 . .
C C24 0.1641(5) 0.5121(5) 0.5151(2) 0.0538(13) Uani d . 1 . .
H H24A 0.1756 0.4733 0.5606 0.065 Uiso calc R 1 . .
C C25 0.2059(5) 0.4536(5) 0.4633(2) 0.0493(12) Uani d . 1 . .
H H25A 0.2468 0.3758 0.4731 0.059 Uiso calc R 1 . .
C C26 0.1879(4) 0.5092(4) 0.39648(19) 0.0352(9) Uani d . 1 . .
H H26A 0.2167 0.4697 0.3604 0.042 Uiso calc R 1 . .
C C31 0.2673(3) 0.6927(3) 0.15747(16) 0.0200(6) Uani d . 1 . .
C C32 0.4479(3) 0.6611(3) 0.22448(18) 0.0294(8) Uani d . 1 . .
H H32A 0.3963 0.6051 0.2581 0.035 Uiso calc R 1 . .
H H32B 0.4742 0.7216 0.2477 0.035 Uiso calc R 1 . .
C C33 0.5575(3) 0.5912(3) 0.1988(2) 0.0334(8) Uani d . 1 . .
H H33A 0.6026 0.5504 0.2371 0.050 Uiso calc R 1 . .
H H33B 0.6096 0.6468 0.1664 0.050 Uiso calc R 1 . .
H H33C 0.5315 0.5308 0.1761 0.050 Uiso calc R 1 . .
C C34 0.4190(3) 0.8157(3) 0.11711(18) 0.0263(7) Uani d . 1 . .
H H34A 0.4934 0.8534 0.1139 0.032 Uiso calc R 1 . .
C C35 0.3350(3) 0.8424(3) 0.07238(18) 0.0257(7) Uani d . 1 . .
H H35A 0.3384 0.9023 0.0315 0.031 Uiso calc R 1 . .
C C36 0.1317(3) 0.7596(3) 0.06651(18) 0.0252(7) Uani d . 1 . .
H H36A 0.1286 0.8249 0.0253 0.030 Uiso calc R 1 . .
H H36B 0.0605 0.7732 0.0986 0.030 Uiso calc R 1 . .
C C37 0.1246(4) 0.6381(3) 0.04706(17) 0.0281(8) Uani d . 1 . .
H H37A 0.1869 0.6319 0.0088 0.034 Uiso calc R 1 . .
H H37B 0.0443 0.6354 0.0308 0.034 Uiso calc R 1 . .
C C41 0.0274(3) 0.4071(3) 0.11525(17) 0.0230(7) Uani d . 1 . .
C C42 -0.0919(3) 0.4487(3) 0.13059(17) 0.0267(7) Uani d . 1 . .
H H42A -0.1088 0.5300 0.1356 0.032 Uiso calc R 1 . .
C C43 -0.1864(3) 0.3721(4) 0.13863(19) 0.0322(8) Uani d . 1 . .
H H43A -0.2674 0.4003 0.1499 0.039 Uiso calc R 1 . .
C C44 -0.1616(4) 0.2546(4) 0.13016(19) 0.0352(9) Uani d . 1 . .
H H44A -0.2257 0.2016 0.1365 0.042 Uiso calc R 1 . .
C C45 -0.0438(4) 0.2132(3) 0.1125(2) 0.0353(9) Uani d . 1 . .
H H45A -0.0276 0.1330 0.1056 0.042 Uiso calc R 1 . .
C C46 0.0501(4) 0.2903(3) 0.10514(19) 0.0287(8) Uani d . 1 . .
H H46A 0.1307 0.2624 0.0930 0.034 Uiso calc R 1 . .
C C51 0.2878(3) 0.4266(3) 0.09389(17) 0.0238(7) Uani d . 1 . .
C C52 0.3191(4) 0.4080(4) 0.0279(2) 0.0356(9) Uani d . 1 . .
H H52A 0.2669 0.4395 -0.0067 0.043 Uiso calc R 1 . .
C C53 0.4262(4) 0.3436(4) 0.0130(2) 0.0443(10) Uani d . 1 . .
H H53A 0.4468 0.3311 -0.0319 0.053 Uiso calc R 1 . .
C C54 0.5031(4) 0.2975(4) 0.0622(2) 0.0396(10) Uani d . 1 . .
H H54A 0.5763 0.2534 0.0513 0.047 Uiso calc R 1 . .
C C55 0.4740(4) 0.3153(3) 0.1277(2) 0.0335(8) Uani d . 1 . .
H H55A 0.5274 0.2843 0.1617 0.040 Uiso calc R 1 . .
C C56 0.3655(3) 0.3792(3) 0.14365(18) 0.0262(7) Uani d . 1 . .
H H56A 0.3448 0.3903 0.1888 0.031 Uiso calc R 1 . .
P P10 0.78890(8) 0.89315(8) 0.08279(5) 0.0250(2) Uani d . 1 . .
F F11 0.7426(2) 1.03165(19) 0.07981(13) 0.0408(6) Uani d . 1 . .
F F12 0.8351(2) 0.7545(2) 0.08694(13) 0.0425(6) Uani d . 1 . .
F F13 0.6962(2) 0.8529(2) 0.14901(11) 0.0391(5) Uani d . 1 . .
F F14 0.6869(2) 0.8796(2) 0.03586(12) 0.0380(5) Uani d . 1 . .
F F15 0.8896(2) 0.9069(2) 0.13115(12) 0.0383(5) Uani d . 1 . .
F F16 0.8808(2) 0.9332(2) 0.01755(12) 0.0446(6) Uani d . 1 . .
P P20 0.49733(11) 0.28058(11) 0.35088(6) 0.0413(3) Uani d . 1 . .
F F21 0.5132(3) 0.4160(3) 0.35538(17) 0.0684(9) Uani d . 1 . .
F F22 0.6133(3) 0.2418(3) 0.38990(17) 0.0776(10) Uani d . 1 . .
F F23 0.5813(3) 0.3003(3) 0.28115(14) 0.0584(7) Uani d . 1 . .
F F24 0.3828(3) 0.3256(5) 0.31074(19) 0.1052(15) Uani d . 1 . .
F F25 0.4106(3) 0.2649(4) 0.42035(17) 0.0807(11) Uani d . 1 . .
F F26 0.4822(5) 0.1461(4) 0.3489(3) 0.134(2) Uani d . 1 . .
N N200 0.8799(7) 0.0600(8) 0.3056(6) 0.149(4) Uani d . 1 . .
C C201 0.7923(8) 0.0335(5) 0.2890(4) 0.083(2) Uani d . 1 . .
C C202 0.6818(7) 0.0013(7) 0.2705(4) 0.095(2) Uani d . 1 . .
H H20A 0.6639 -0.0804 0.2956 0.143 Uiso calc R 1 . .
H H20B 0.6895 0.0032 0.2215 0.143 Uiso calc R 1 . .
H H20C 0.6158 0.0589 0.2814 0.143 Uiso calc R 1 . .
N N300 0.6186(8) 0.7019(8) 0.3728(4) 0.115(4) Uani d P 0.852(11) . .
C C301 0.5552(7) 0.6772(10) 0.4114(4) 0.094(3) Uani d P 0.852(11) . .
C C302 0.4552(18) 0.6296(16) 0.4684(10) 0.226(9) Uiso d P 0.852(11) . .
H H30A 0.4254 0.6941 0.4924 0.340 Uiso calc PR 0.852(11) . .
H H30B 0.4888 0.5606 0.5004 0.340 Uiso calc PR 0.852(11) . .
H H30C 0.3880 0.6041 0.4483 0.340 Uiso calc PR 0.852(11) . .

loop_
_atom_site_aniso_label
_atom_site_aniso_U_11
_atom_site_aniso_U_22
_atom_site_aniso_U_33
_atom_site_aniso_U_12
_atom_site_aniso_U_13
_atom_site_aniso_U_23
Pd1 0.01780(13) 0.02025(13) 0.01547(12) -0.00351(9) -0.00124(9) -0.00340(9)
P1 0.0217(4) 0.0254(4) 0.0219(4) -0.0036(3) -0.0001(3) -0.0083(3)
P2 0.0215(4) 0.0236(4) 0.0166(4) -0.0023(3) -0.0028(3) -0.0046(3)
N1 0.0255(16) 0.0276(14) 0.0201(14) -0.0059(12) -0.0026(11) -0.0044(11)
N2 0.0201(15) 0.0308(15) 0.0194(14) -0.0036(12) -0.0037(11) -0.0046(11)
N3 0.0177(14) 0.0252(14) 0.0219(14) -0.0021(11) -0.0013(11) -0.0048(11)
N4 0.0154(14) 0.0252(14) 0.0220(14) -0.0003(11) -0.0003(11) -0.0018(11)
C1 0.0240(17) 0.0262(16) 0.0161(15) -0.0055(13) -0.0041(13) -0.0026(12)
C2 0.036(2) 0.0240(17) 0.033(2) -0.0044(15) 0.0054(16) -0.0044(15)
C3 0.040(2) 0.040(2) 0.041(2) 0.0041(18) -0.0026(19) 0.0013(18)
C4 0.0293(19) 0.0350(19) 0.0197(16) -0.0143(15) -0.0004(14) -0.0025(14)
C5 0.0194(17) 0.0381(19) 0.0191(16) -0.0084(14) -0.0014(13) -0.0029(14)
C6 0.0195(17) 0.0313(18) 0.0280(18) 0.0004(14) -0.0037(14) -0.0037(14)
C7 0.0233(19) 0.0316(18) 0.037(2) 0.0020(14) 0.0004(15) -0.0144(16)
C11 0.0280(19) 0.0268(17) 0.038(2) -0.0044(15) 0.0049(16) -0.0161(15)
C12 0.039(2) 0.041(2) 0.049(3) -0.0104(19) -0.0021(19) -0.0183(19)
C13 0.051(3) 0.045(3) 0.085(4) -0.019(2) -0.001(3) -0.025(3)
C14 0.055(3) 0.029(2) 0.103(5) -0.016(2) 0.015(3) -0.020(3)
C15 0.042(3) 0.029(2) 0.085(4) 0.0002(19) 0.010(3) 0.000(2)
C16 0.041(2) 0.0262(18) 0.048(2) -0.0008(17) 0.0039(19) -0.0055(17)
C21 0.0233(18) 0.040(2) 0.0210(17) -0.0080(15) -0.0005(14) -0.0111(15)
C22 0.031(2) 0.061(3) 0.032(2) -0.0025(19) -0.0003(17) -0.021(2)
C23 0.046(3) 0.093(4) 0.025(2) -0.013(3) 0.0034(19) -0.025(2)
C24 0.051(3) 0.088(4) 0.023(2) -0.019(3) -0.0053(19) -0.005(2)
C25 0.054(3) 0.056(3) 0.037(2) -0.009(2) -0.014(2) 0.001(2)
C26 0.038(2) 0.043(2) 0.0251(19) -0.0060(18) -0.0043(16) -0.0071(16)
C31 0.0152(15) 0.0223(15) 0.0224(16) 0.0003(12) -0.0001(12) -0.0059(13)
C32 0.029(2) 0.0331(18) 0.0267(18) -0.0038(15) -0.0117(15) -0.0027(15)
C33 0.0221(19) 0.035(2) 0.041(2) -0.0003(15) -0.0095(16) -0.0027(17)
C34 0.0209(17) 0.0271(17) 0.0292(18) -0.0048(14) 0.0022(14) -0.0031(14)
C35 0.0190(17) 0.0252(16) 0.0294(18) -0.0053(13) 0.0014(14) 0.0013(14)
C36 0.0231(18) 0.0273(17) 0.0237(17) -0.0033(14) -0.0059(14) 0.0006(13)
C37 0.035(2) 0.0307(18) 0.0183(16) -0.0052(15) -0.0068(14) -0.0004(14)
C41 0.0206(17) 0.0292(17) 0.0208(16) -0.0055(13) -0.0052(13) -0.0056(13)
C42 0.0280(19) 0.0326(18) 0.0224(17) -0.0025(15) -0.0049(14) -0.0108(14)
C43 0.0185(18) 0.050(2) 0.0310(19) -0.0053(16) -0.0038(15) -0.0132(17)
C44 0.037(2) 0.040(2) 0.0292(19) -0.0187(18) -0.0048(16) -0.0021(16)
C45 0.045(2) 0.0256(18) 0.036(2) -0.0063(16) -0.0165(18) -0.0016(15)
C46 0.0286(19) 0.0278(17) 0.0307(19) 0.0002(14) -0.0114(15) -0.0046(14)
C51 0.0209(17) 0.0302(17) 0.0222(16) -0.0044(14) -0.0019(13) -0.0090(14)
C52 0.033(2) 0.050(2) 0.0253(19) 0.0013(18) -0.0042(16) -0.0124(17)
C53 0.042(3) 0.058(3) 0.035(2) 0.004(2) 0.0067(19) -0.021(2)
C54 0.023(2) 0.050(2) 0.047(2) 0.0045(17) 0.0025(17) -0.019(2)
C55 0.0247(19) 0.036(2) 0.042(2) 0.0003(15) -0.0078(16) -0.0120(17)
C56 0.0204(17) 0.0314(18) 0.0274(18) -0.0026(14) -0.0020(14) -0.0076(14)
P10 0.0195(4) 0.0224(4) 0.0318(5) -0.0031(3) -0.0055(4) -0.0006(4)
F11 0.0470(15) 0.0263(11) 0.0493(14) 0.0035(10) -0.0139(12) -0.0057(10)
F12 0.0409(14) 0.0265(11) 0.0612(16) 0.0034(10) -0.0146(12) -0.0085(11)
F13 0.0283(12) 0.0513(14) 0.0342(12) -0.0092(10) 0.0001(10) -0.0005(10)
F14 0.0313(12) 0.0439(13) 0.0414(13) -0.0072(10) -0.0152(10) -0.0065(10)
F15 0.0304(12) 0.0381(12) 0.0483(14) -0.0049(10) -0.0179(10) -0.0049(10)
F16 0.0357(14) 0.0526(15) 0.0412(14) -0.0110(11) 0.0058(11) -0.0023(11)
P20 0.0336(6) 0.0489(6) 0.0426(6) -0.0133(5) -0.0027(5) -0.0088(5)
F21 0.079(2) 0.0559(18) 0.070(2) -0.0091(16) 0.0168(17) -0.0225(16)
F22 0.060(2) 0.099(3) 0.061(2) 0.0021(18) -0.0164(16) 0.0151(18)
F23 0.0574(18) 0.0743(19) 0.0451(16) -0.0043(15) 0.0051(13) -0.0207(14)
F24 0.045(2) 0.204(5) 0.070(2) -0.003(2) -0.0208(17) -0.031(3)
F25 0.064(2) 0.102(3) 0.064(2) -0.0207(19) 0.0251(17) 0.0010(19)
F26 0.142(4) 0.080(3) 0.194(5) -0.070(3) 0.053(4) -0.070(3)
N200 0.083(5) 0.134(7) 0.256(12) -0.020(5) -0.010(6) -0.094(7)
C201 0.107(6) 0.046(3) 0.090(5) 0.000(4) 0.019(4) -0.018(3)
C202 0.083(5) 0.089(5) 0.125(7) -0.010(4) 0.006(5) -0.053(5)
N300 0.104(6) 0.121(7) 0.088(5) 0.024(5) 0.051(5) 0.008(5)
C301 0.053(5) 0.179(10) 0.059(5) -0.013(5) 0.005(4) -0.047(6)

loop_
_atom_type_symbol
_atom_type_description
_atom_type_scat_dispersion_real
_atom_type_scat_dispersion_imag
_atom_type_scat_source
C C 0.0033 0.0016 'International Tables Vol C Tables 4.2.6.8 and 6.1.1.4'
H H 0.0000 0.0000 'International Tables Vol C Tables 4.2.6.8 and 6.1.1.4'
F F 0.0171 0.0103 'International Tables Vol C Tables 4.2.6.8 and 6.1.1.4'
N N 0.0061 0.0033 'International Tables Vol C Tables 4.2.6.8 and 6.1.1.4'
P P 0.1023 0.0942 'International Tables Vol C Tables 4.2.6.8 and 6.1.1.4'
Pd Pd -0.9988 1.0072 'International Tables Vol C Tables 4.2.6.8 and 6.1.1.4'

loop_
_geom_angle_atom_site_label_1
_geom_angle_atom_site_label_2
_geom_angle_atom_site_label_3
_geom_angle_site_symmetry_1
_geom_angle_site_symmetry_3
_geom_angle
_geom_angle_publ_flag
C31 Pd1 C1 . . 173.56(13) y
C31 Pd1 P1 . . 94.24(9) y
C1 Pd1 P1 . . 84.03(10) y
C31 Pd1 P2 . . 83.54(9) y
C1 Pd1 P2 . . 96.46(10) y
P1 Pd1 P2 . . 164.44(3) y
C21 P1 C11 . . 105.73(18) ?
C21 P1 C7 . . 105.68(18) ?
C11 P1 C7 . . 106.11(17) ?
C21 P1 Pd1 . . 117.44(13) ?
C11 P1 Pd1 . . 115.02(12) ?
C7 P1 Pd1 . . 105.96(12) ?
C51 P2 C41 . . 106.27(16) ?
C51 P2 C37 . . 107.06(17) ?
C41 P2 C37 . . 105.51(16) ?
C51 P2 Pd1 . . 115.17(11) ?
C41 P2 Pd1 . . 115.95(11) ?
C37 P2 Pd1 . . 106.15(12) ?
C1 N1 C4 . . 110.3(3) ?
C1 N1 C2 . . 125.6(3) ?
C4 N1 C2 . . 124.1(3) ?
C1 N2 C5 . . 110.7(3) ?
C1 N2 C6 . . 123.4(3) ?
C5 N2 C6 . . 125.8(3) ?
C31 N3 C34 . . 110.5(3) ?
C31 N3 C32 . . 125.8(3) ?
C34 N3 C32 . . 123.5(3) ?
C31 N4 C35 . . 110.9(3) ?
C31 N4 C36 . . 122.6(3) ?
C35 N4 C36 . . 126.5(3) ?
N1 C1 N2 . . 105.3(3) ?
N1 C1 Pd1 . . 133.2(3) ?
N2 C1 Pd1 . . 121.5(2) ?
N1 C2 C3 . . 111.9(3) ?
N1 C2 H2A . . 109.2 ?
C3 C2 H2A . . 109.2 ?
N1 C2 H2B . . 109.2 ?
C3 C2 H2B . . 109.2 ?
H2A C2 H2B . . 107.9 ?
C2 C3 H3A . . 109.5 ?
C2 C3 H3B . . 109.5 ?
H3A C3 H3B . . 109.5 ?
C2 C3 H3C . . 109.5 ?
H3A C3 H3C . . 109.5 ?
H3B C3 H3C . . 109.5 ?
C5 C4 N1 . . 106.9(3) ?
C5 C4 H4A . . 126.6 ?
N1 C4 H4A . . 126.6 ?
C4 C5 N2 . . 106.9(3) ?
C4 C5 H5A . . 126.6 ?
N2 C5 H5A . . 126.6 ?
N2 C6 C7 . . 112.6(3) ?
N2 C6 H6A . . 109.1 ?
C7 C6 H6A . . 109.1 ?
N2 C6 H6B . . 109.1 ?
C7 C6 H6B . . 109.1 ?
H6A C6 H6B . . 107.8 ?
C6 C7 P1 . . 114.3(2) ?
C6 C7 H7A . . 108.7 ?
P1 C7 H7A . . 108.7 ?
C6 C7 H7B . . 108.7 ?
P1 C7 H7B . . 108.7 ?
H7A C7 H7B . . 107.6 ?
C12 C11 C16 . . 119.9(4) ?
C12 C11 P1 . . 121.1(3) ?
C16 C11 P1 . . 118.5(3) ?
C13 C12 C11 . . 119.8(5) ?
C13 C12 H12A . . 120.1 ?
C11 C12 H12A . . 120.1 ?
C14 C13 C12 . . 120.4(5) ?
C14 C13 H13A . . 119.8 ?
C12 C13 H13A . . 119.8 ?
C13 C14 C15 . . 120.4(4) ?
C13 C14 H14A . . 119.8 ?
C15 C14 H14A . . 119.8 ?
C14 C15 C16 . . 120.5(5) ?
C14 C15 H15A . . 119.8 ?
C16 C15 H15A . . 119.8 ?
C11 C16 C15 . . 118.9(5) ?
C11 C16 H16A . . 120.5 ?
C15 C16 H16A . . 120.5 ?
C22 C21 C26 . . 119.7(4) ?
C22 C21 P1 . . 120.1(3) ?
C26 C21 P1 . . 120.2(3) ?
C23 C22 C21 . . 119.9(5) ?
C23 C22 H22A . . 120.1 ?
C21 C22 H22A . . 120.1 ?
C24 C23 C22 . . 119.8(4) ?
C24 C23 H23A . . 120.1 ?
C22 C23 H23A . . 120.1 ?
C23 C24 C25 . . 121.4(4) ?
C23 C24 H24A . . 119.3 ?
C25 C24 H24A . . 119.3 ?
C24 C25 C26 . . 119.5(5) ?
C24 C25 H25A . . 120.2 ?
C26 C25 H25A . . 120.2 ?
C25 C26 C21 . . 119.6(4) ?
C25 C26 H26A . . 120.2 ?
C21 C26 H26A . . 120.2 ?
N4 C31 N3 . . 105.2(3) ?
N4 C31 Pd1 . . 121.4(2) ?
N3 C31 Pd1 . . 133.0(2) ?
N3 C32 C33 . . 111.4(3) ?
N3 C32 H32A . . 109.4 ?
C33 C32 H32A . . 109.4 ?
N3 C32 H32B . . 109.4 ?
C33 C32 H32B . . 109.4 ?
H32A C32 H32B . . 108.0 ?
C32 C33 H33A . . 109.5 ?
C32 C33 H33B . . 109.5 ?
H33A C33 H33B . . 109.5 ?
C32 C33 H33C . . 109.5 ?
H33A C33 H33C . . 109.5 ?
H33B C33 H33C . . 109.5 ?
C35 C34 N3 . . 107.0(3) ?
C35 C34 H34A . . 126.5 ?
N3 C34 H34A . . 126.5 ?
C34 C35 N4 . . 106.4(3) ?
C34 C35 H35A . . 126.8 ?
N4 C35 H35A . . 126.8 ?
N4 C36 C37 . . 111.9(3) ?
N4 C36 H36A . . 109.2 ?
C37 C36 H36A . . 109.2 ?
N4 C36 H36B . . 109.2 ?
C37 C36 H36B . . 109.2 ?
H36A C36 H36B . . 107.9 ?
C36 C37 P2 . . 114.2(2) ?
C36 C37 H37A . . 108.7 ?
P2 C37 H37A . . 108.7 ?
C36 C37 H37B . . 108.7 ?
P2 C37 H37B . . 108.7 ?
H37A C37 H37B . . 107.6 ?
C46 C41 C42 . . 119.2(3) ?
C46 C41 P2 . . 123.0(3) ?
C42 C41 P2 . . 117.6(3) ?
C43 C42 C41 . . 120.5(3) ?
C43 C42 H42A . . 119.8 ?
C41 C42 H42A . . 119.8 ?
C44 C43 C42 . . 119.5(4) ?
C44 C43 H43A . . 120.2 ?
C42 C43 H43A . . 120.2 ?
C43 C44 C45 . . 120.7(4) ?
C43 C44 H44A . . 119.7 ?
C45 C44 H44A . . 119.7 ?
C44 C45 C46 . . 119.3(4) ?
C44 C45 H45A . . 120.3 ?
C46 C45 H45A . . 120.3 ?
C41 C46 C45 . . 120.8(4) ?
C41 C46 H46A . . 119.6 ?
C45 C46 H46A . . 119.6 ?
C56 C51 C52 . . 119.0(3) ?
C56 C51 P2 . . 119.1(3) ?
C52 C51 P2 . . 121.9(3) ?
C53 C52 C51 . . 119.9(4) ?
C53 C52 H52A . . 120.0 ?
C51 C52 H52A . . 120.0 ?
C54 C53 C52 . . 120.9(4) ?
C54 C53 H53A . . 119.5 ?
C52 C53 H53A . . 119.5 ?
C53 C54 C55 . . 120.0(4) ?
C53 C54 H54A . . 120.0 ?
C55 C54 H54A . . 120.0 ?
C54 C55 C56 . . 119.7(4) ?
C54 C55 H55A . . 120.1 ?
C56 C55 H55A . . 120.1 ?
C51 C56 C55 . . 120.4(3) ?
C51 C56 H56A . . 119.8 ?
C55 C56 H56A . . 119.8 ?
F16 P10 F14 . . 90.43(14) ?
F16 P10 F12 . . 90.52(14) ?
F14 P10 F12 . . 90.56(13) ?
F16 P10 F13 . . 179.76(15) ?
F14 P10 F13 . . 89.78(13) ?
F12 P10 F13 . . 89.59(14) ?
F16 P10 F11 . . 90.12(14) ?
F14 P10 F11 . . 89.97(13) ?
F12 P10 F11 . . 179.17(14) ?
F13 P10 F11 . . 89.78(14) ?
F16 P10 F15 . . 90.59(14) ?
F14 P10 F15 . . 178.91(14) ?
F12 P10 F15 . . 89.80(13) ?
F13 P10 F15 . . 89.20(13) ?
F11 P10 F15 . . 89.66(13) ?
F26 P20 F22 . . 90.2(3) ?
F26 P20 F24 . . 92.2(3) ?
F22 P20 F24 . . 177.4(3) ?
F26 P20 F21 . . 178.2(3) ?
F22 P20 F21 . . 88.5(2) ?
F24 P20 F21 . . 89.0(2) ?
F26 P20 F23 . . 91.7(2) ?
F22 P20 F23 . . 89.29(18) ?
F24 P20 F23 . . 89.78(19) ?
F21 P20 F23 . . 89.62(17) ?
F26 P20 F25 . . 89.6(2) ?
F22 P20 F25 . . 91.9(2) ?
F24 P20 F25 . . 88.9(2) ?
F21 P20 F25 . . 89.04(19) ?
F23 P20 F25 . . 178.2(2) ?
N200 C201 C202 . . 178.2(9) ?
C201 C202 H20A . . 109.5 ?
C201 C202 H20B . . 109.5 ?
H20A C202 H20B . . 109.5 ?
C201 C202 H20C . . 109.5 ?
H20A C202 H20C . . 109.5 ?
H20B C202 H20C . . 109.5 ?
N300 C301 C302 . . 175.1(14) ?
C301 C302 H30A . . 109.5 ?
C301 C302 H30B . . 109.5 ?
H30A C302 H30B . . 109.5 ?
C301 C302 H30C . . 109.5 ?
H30A C302 H30C . . 109.5 ?
H30B C302 H30C . . 109.5 ?

loop_
_geom_bond_atom_site_label_1
_geom_bond_atom_site_label_2
_geom_bond_site_symmetry_2
_geom_bond_distance
_geom_bond_publ_flag
Pd1 C31 . 2.031(3) y
Pd1 C1 . 2.033(3) y
Pd1 P1 . 2.3085(9) y
Pd1 P2 . 2.3100(9) y
P1 C21 . 1.806(4) ?
P1 C11 . 1.811(4) ?
P1 C7 . 1.848(4) ?
P2 C51 . 1.805(4) ?
P2 C41 . 1.815(3) ?
P2 C37 . 1.847(3) ?
N1 C1 . 1.347(4) ?
N1 C4 . 1.387(5) ?
N1 C2 . 1.467(5) ?
N2 C1 . 1.347(5) ?
N2 C5 . 1.379(4) ?
N2 C6 . 1.466(4) ?
N3 C31 . 1.348(4) ?
N3 C34 . 1.386(4) ?
N3 C32 . 1.467(4) ?
N4 C31 . 1.347(4) ?
N4 C35 . 1.387(4) ?
N4 C36 . 1.459(4) ?
C2 C3 . 1.512(6) ?
C2 H2A . 0.9900 ?
C2 H2B . 0.9900 ?
C3 H3A . 0.9800 ?
C3 H3B . 0.9800 ?
C3 H3C . 0.9800 ?
C4 C5 . 1.339(5) ?
C4 H4A . 0.9500 ?
C5 H5A . 0.9500 ?
C6 C7 . 1.528(5) ?
C6 H6A . 0.9900 ?
C6 H6B . 0.9900 ?
C7 H7A . 0.9900 ?
C7 H7B . 0.9900 ?
C11 C12 . 1.386(6) ?
C11 C16 . 1.392(6) ?
C12 C13 . 1.384(6) ?
C12 H12A . 0.9500 ?
C13 C14 . 1.362(8) ?
C13 H13A . 0.9500 ?
C14 C15 . 1.371(8) ?
C14 H14A . 0.9500 ?
C15 C16 . 1.396(6) ?
C15 H15A . 0.9500 ?
C16 H16A . 0.9500 ?
C21 C22 . 1.391(5) ?
C21 C26 . 1.392(6) ?
C22 C23 . 1.390(6) ?
C22 H22A . 0.9500 ?
C23 C24 . 1.359(8) ?
C23 H23A . 0.9500 ?
C24 C25 . 1.378(7) ?
C24 H24A . 0.9500 ?
C25 C26 . 1.391(6) ?
C25 H25A . 0.9500 ?
C26 H26A . 0.9500 ?
C32 C33 . 1.504(5) ?
C32 H32A . 0.9900 ?
C32 H32B . 0.9900 ?
C33 H33A . 0.9800 ?
C33 H33B . 0.9800 ?
C33 H33C . 0.9800 ?
C34 C35 . 1.344(5) ?
C34 H34A . 0.9500 ?
C35 H35A . 0.9500 ?
C36 C37 . 1.523(5) ?
C36 H36A . 0.9900 ?
C36 H36B . 0.9900 ?
C37 H37A . 0.9900 ?
C37 H37B . 0.9900 ?
C41 C46 . 1.383(5) ?
C41 C42 . 1.395(5) ?
C42 C43 . 1.391(5) ?
C42 H42A . 0.9500 ?
C43 C44 . 1.381(6) ?
C43 H43A . 0.9500 ?
C44 C45 . 1.389(6) ?
C44 H44A . 0.9500 ?
C45 C46 . 1.391(5) ?
C45 H45A . 0.9500 ?
C46 H46A . 0.9500 ?
C51 C56 . 1.391(5) ?
C51 C52 . 1.400(5) ?
C52 C53 . 1.383(6) ?
C52 H52A . 0.9500 ?
C53 C54 . 1.375(6) ?
C53 H53A . 0.9500 ?
C54 C55 . 1.382(6) ?
C54 H54A . 0.9500 ?
C55 C56 . 1.397(5) ?
C55 H55A . 0.9500 ?
C56 H56A . 0.9500 ?
P10 F16 . 1.584(2) ?
P10 F14 . 1.595(2) ?
P10 F12 . 1.601(2) ?
P10 F13 . 1.603(2) ?
P10 F11 . 1.603(2) ?
P10 F15 . 1.605(2) ?
P20 F26 . 1.558(4) ?
P20 F22 . 1.569(3) ?
P20 F24 . 1.577(4) ?
P20 F21 . 1.583(3) ?
P20 F23 . 1.586(3) ?
P20 F25 . 1.598(3) ?
N200 C201 . 1.147(10) ?
C201 C202 . 1.421(11) ?
C202 H20A . 0.9800 ?
C202 H20B . 0.9800 ?
C202 H20C . 0.9800 ?
N300 C301 . 1.000(9) ?
C301 C302 . 1.549(19) ?
C302 H30A . 0.9800 ?
C302 H30B . 0.9800 ?
C302 H30C . 0.9800 ?

loop_
_geom_torsion_atom_site_label_1
_geom_torsion_atom_site_label_2
_geom_torsion_atom_site_label_3
_geom_torsion_atom_site_label_4
_geom_torsion_site_symmetry_1
_geom_torsion_site_symmetry_2
_geom_torsion_site_symmetry_3
_geom_torsion_site_symmetry_4
_geom_torsion
_geom_torsion_publ_flag
C31 Pd1 P1 C21 . . . . -121.77(16) ?
C1 Pd1 P1 C21 . . . . 64.46(16) ?
P2 Pd1 P1 C21 . . . . 157.10(16) ?
C31 Pd1 P1 C11 . . . . 3.65(18) ?
C1 Pd1 P1 C11 . . . . -170.13(18) ?
P2 Pd1 P1 C11 . . . . -77.49(19) ?
C31 Pd1 P1 C7 . . . . 120.51(16) ?
C1 Pd1 P1 C7 . . . . -53.27(16) ?
P2 Pd1 P1 C7 . . . . 39.38(19) ?
C31 Pd1 P2 C51 . . . . 67.33(16) ?
C1 Pd1 P2 C51 . . . . -119.15(16) ?
P1 Pd1 P2 C51 . . . . 149.91(16) ?
C31 Pd1 P2 C41 . . . . -167.71(16) ?
C1 Pd1 P2 C41 . . . . 5.81(16) ?
P1 Pd1 P2 C41 . . . . -85.13(17) ?
C31 Pd1 P2 C37 . . . . -50.94(16) ?
C1 Pd1 P2 C37 . . . . 122.58(16) ?
P1 Pd1 P2 C37 . . . . 31.64(19) ?
C4 N1 C1 N2 . . . . 1.3(4) ?
C2 N1 C1 N2 . . . . -179.1(3) ?
C4 N1 C1 Pd1 . . . . -175.5(3) ?
C2 N1 C1 Pd1 . . . . 4.1(5) ?
C5 N2 C1 N1 . . . . -1.3(4) ?
C6 N2 C1 N1 . . . . -178.1(3) ?
C5 N2 C1 Pd1 . . . . 175.9(2) ?
C6 N2 C1 Pd1 . . . . -0.9(4) ?
P1 Pd1 C1 N1 . . . . -130.2(3) ?
P2 Pd1 C1 N1 . . . . 65.4(3) ?
P1 Pd1 C1 N2 . . . . 53.4(3) ?
P2 Pd1 C1 N2 . . . . -110.9(3) ?
C1 N1 C2 C3 . . . . 120.2(4) ?
C4 N1 C2 C3 . . . . -60.2(5) ?
C1 N1 C4 C5 . . . . -0.8(4) ?
C2 N1 C4 C5 . . . . 179.6(3) ?
N1 C4 C5 N2 . . . . -0.1(4) ?
C1 N2 C5 C4 . . . . 0.9(4) ?
C6 N2 C5 C4 . . . . 177.6(3) ?
C1 N2 C6 C7 . . . . -65.3(4) ?
C5 N2 C6 C7 . . . . 118.4(4) ?
N2 C6 C7 P1 . . . . 46.9(4) ?
C21 P1 C7 C6 . . . . -109.5(3) ?
C11 P1 C7 C6 . . . . 138.5(3) ?
Pd1 P1 C7 C6 . . . . 15.8(3) ?
C21 P1 C11 C12 . . . . 20.4(4) ?
C7 P1 C11 C12 . . . . 132.4(3) ?
Pd1 P1 C11 C12 . . . . -110.9(3) ?
C21 P1 C11 C16 . . . . -167.6(3) ?
C7 P1 C11 C16 . . . . -55.7(3) ?
Pd1 P1 C11 C16 . . . . 61.1(3) ?
C16 C11 C12 C13 . . . . 0.8(6) ?
P1 C11 C12 C13 . . . . 172.6(4) ?
C11 C12 C13 C14 . . . . -1.8(7) ?
C12 C13 C14 C15 . . . . 1.4(8) ?
C13 C14 C15 C16 . . . . 0.0(8) ?
C12 C11 C16 C15 . . . . 0.6(6) ?
P1 C11 C16 C15 . . . . -171.4(3) ?
C14 C15 C16 C11 . . . . -1.0(7) ?
C11 P1 C21 C22 . . . . 60.2(3) ?
C7 P1 C21 C22 . . . . -52.0(3) ?
Pd1 P1 C21 C22 . . . . -169.9(3) ?
C11 P1 C21 C26 . . . . -118.9(3) ?
C7 P1 C21 C26 . . . . 128.9(3) ?
Pd1 P1 C21 C26 . . . . 11.0(4) ?
C26 C21 C22 C23 . . . . -0.6(6) ?
P1 C21 C22 C23 . . . . -179.7(3) ?
C21 C22 C23 C24 . . . . -0.6(7) ?
C22 C23 C24 C25 . . . . 1.4(8) ?
C23 C24 C25 C26 . . . . -0.9(7) ?
C24 C25 C26 C21 . . . . -0.3(7) ?
C22 C21 C26 C25 . . . . 1.0(6) ?
P1 C21 C26 C25 . . . . -179.9(3) ?
C35 N4 C31 N3 . . . . -1.1(4) ?
C36 N4 C31 N3 . . . . 178.9(3) ?
C35 N4 C31 Pd1 . . . . 173.0(2) ?
C36 N4 C31 Pd1 . . . . -7.0(4) ?
C34 N3 C31 N4 . . . . 1.2(4) ?
C32 N3 C31 N4 . . . . -173.9(3) ?
C34 N3 C31 Pd1 . . . . -171.9(3) ?
C32 N3 C31 Pd1 . . . . 13.0(5) ?
P1 Pd1 C31 N4 . . . . -107.3(3) ?
P2 Pd1 C31 N4 . . . . 57.2(3) ?
P1 Pd1 C31 N3 . . . . 64.8(3) ?
P2 Pd1 C31 N3 . . . . -130.6(3) ?
C31 N3 C32 C33 . . . . 108.9(4) ?
C34 N3 C32 C33 . . . . -65.6(4) ?
C31 N3 C34 C35 . . . . -0.8(4) ?
C32 N3 C34 C35 . . . . 174.4(3) ?
N3 C34 C35 N4 . . . . 0.1(4) ?
C31 N4 C35 C34 . . . . 0.6(4) ?
C36 N4 C35 C34 . . . . -179.4(3) ?
C31 N4 C36 C37 . . . . -63.7(4) ?
C35 N4 C36 C37 . . . . 116.4(4) ?
N4 C36 C37 P2 . . . . 52.2(4) ?
C51 P2 C37 C36 . . . . -113.4(3) ?
C41 P2 C37 C36 . . . . 133.7(3) ?
Pd1 P2 C37 C36 . . . . 10.2(3) ?
C51 P2 C41 C46 . . . . 6.3(3) ?
C37 P2 C41 C46 . . . . 119.8(3) ?
Pd1 P2 C41 C46 . . . . -123.1(3) ?
C51 P2 C41 C42 . . . . -179.2(3) ?
C37 P2 C41 C42 . . . . -65.8(3) ?
Pd1 P2 C41 C42 . . . . 51.4(3) ?
C46 C41 C42 C43 . . . . 2.8(5) ?
P2 C41 C42 C43 . . . . -171.8(3) ?
C41 C42 C43 C44 . . . . -1.1(5) ?
C42 C43 C44 C45 . . . . -1.2(6) ?
C43 C44 C45 C46 . . . . 1.6(6) ?
C42 C41 C46 C45 . . . . -2.4(5) ?
P2 C41 C46 C45 . . . . 172.0(3) ?
C44 C45 C46 C41 . . . . 0.2(6) ?
C41 P2 C51 C56 . . . . -107.9(3) ?
C37 P2 C51 C56 . . . . 139.7(3) ?
Pd1 P2 C51 C56 . . . . 21.9(3) ?
C41 P2 C51 C52 . . . . 69.9(3) ?
C37 P2 C51 C52 . . . . -42.5(4) ?
Pd1 P2 C51 C52 . . . . -160.2(3) ?
C56 C51 C52 C53 . . . . -0.2(6) ?
P2 C51 C52 C53 . . . . -178.1(3) ?
C51 C52 C53 C54 . . . . -0.2(7) ?
C52 C53 C54 C55 . . . . -0.1(7) ?
C53 C54 C55 C56 . . . . 0.7(6) ?
C52 C51 C56 C55 . . . . 0.8(5) ?
P2 C51 C56 C55 . . . . 178.8(3) ?
C54 C55 C56 C51 . . . . -1.1(6) ?
